data_2018753
loop_
_publ_author_name
'Suen, Nian-Tzu'
'You, Tae-Soo'
'Bobev, Svilen'

_publ_section_title
;
 Synthesis, crystal structures and chemical bonding of
 RE~5{-~<i>x</i>}Li~<i>x~</i>Ge~4~ (RE = Nd, Sm and Gd; <i>x</i> \\simeq
 1) with the orthorhombic Gd~5~Si~4~ type
;
_journal_coeditor_code FN3120
_journal_issue 1
_journal_name_full 'Acta Crystallographica Section C'
_journal_page_first 1
_journal_page_last 4
_journal_paper_doi 10.1107/S0108270112050032
_journal_volume 69
_journal_year 2013
_chemical_formula_iupac 'Nd3.97 Li1.03 Ge4'
_chemical_formula_sum 'Ge4 Li1.03 Nd3.97'
_chemical_formula_weight 870.14
_chemical_name_systematic
;
Tetraneodymium lithium tetragermanide
;
_space_group_IT_number 62
_symmetry_cell_setting orthorhombic
_symmetry_space_group_name_Hall '-P 2ac 2n'
_symmetry_space_group_name_H-M 'P n m a'
_atom_sites_solution_primary direct
_atom_sites_solution_secondary difmap
_audit_creation_method SHELXL97
_cell_angle_alpha 90.00
_cell_angle_beta 90.00
_cell_angle_gamma 90.00
_cell_formula_units_Z 4
_cell_length_a 7.3649(12)
_cell_length_b 15.092(2)
_cell_length_c 7.9406(13)
_cell_measurement_reflns_used 387
_cell_measurement_temperature 200(2)
_cell_measurement_theta_max 18.02
_cell_measurement_theta_min 5.14
_cell_volume 882.6(2)
_computing_cell_refinement 'SMART (Bruker, 2002)'
_computing_data_collection 'SMART (Bruker, 2002)'
_computing_data_reduction 'SAINT (Bruker, 2002)'
_computing_molecular_graphics 'SHELXTL (Sheldrick, 2008<i>b</i>)'
_computing_publication_material 'SHELXTL (Sheldrick, 2008<i>b</i>)'
_computing_structure_refinement 'SHELXL97 (Sheldrick, 2008<i>b</i>)'
_computing_structure_solution 'SHELXS97 (Sheldrick, 2008<i>b</i>)'
_diffrn_ambient_temperature 200(2)
_diffrn_measured_fraction_theta_full 1.000
_diffrn_measured_fraction_theta_max 1.000
_diffrn_measurement_device_type 'Bruker SMART CCD area-detector'
_diffrn_measurement_method '\f and \w'
_diffrn_radiation_monochromator graphite
_diffrn_radiation_source 'fine-focus sealed tube'
_diffrn_radiation_type MoK\a
_diffrn_radiation_wavelength 0.71073
_diffrn_reflns_av_R_equivalents 0.1239
_diffrn_reflns_av_sigmaI/netI 0.0603
_diffrn_reflns_limit_h_max 9
_diffrn_reflns_limit_h_min -9
_diffrn_reflns_limit_k_max 19
_diffrn_reflns_limit_k_min -19
_diffrn_reflns_limit_l_max 10
_diffrn_reflns_limit_l_min -10
_diffrn_reflns_number 10856
_diffrn_reflns_theta_full 27.88
_diffrn_reflns_theta_max 27.88
_diffrn_reflns_theta_min 2.70
_exptl_absorpt_coefficient_mu 36.229
_exptl_absorpt_correction_T_max 0.5311
_exptl_absorpt_correction_T_min 0.4095
_exptl_absorpt_correction_type multi-scan
_exptl_absorpt_process_details '(SADABS; Sheldrick, 2008<i>a</i>)'
_exptl_crystal_colour black
_exptl_crystal_density_diffrn 6.548
_exptl_crystal_density_method 'not measured'
_exptl_crystal_description irregular
_exptl_crystal_F_000 1477
_exptl_crystal_size_max 0.03
_exptl_crystal_size_mid 0.03
_exptl_crystal_size_min 0.02
_refine_diff_density_max 2.688
_refine_diff_density_min -2.157
_refine_ls_extinction_coef 0.00024(4)
_refine_ls_extinction_expression Fc^*^=kFc[1+0.001xFc^2^\l^3^/sin(2\q)]^-1/4^
_refine_ls_extinction_method 'SHELXL97 (Sheldrick, 2008b)'
_refine_ls_goodness_of_fit_ref 1.049
_refine_ls_matrix_type full
_refine_ls_number_parameters 45
_refine_ls_number_reflns 1094
_refine_ls_number_restraints 0
_refine_ls_restrained_S_all 1.049
_refine_ls_R_factor_all 0.0601
_refine_ls_R_factor_gt 0.0361
_refine_ls_shift/su_max 0.000
_refine_ls_shift/su_mean 0.000
_refine_ls_structure_factor_coef Fsqd
_refine_ls_weighting_details 'calc w = 1/[\s^2^(Fo^2^)+(0.0075P)^2^] where P=(Fo^2^+2Fc^2^)/3'
_refine_ls_weighting_scheme calc
_refine_ls_wR_factor_gt 0.0533
_refine_ls_wR_factor_ref 0.0597
_reflns_number_gt 823
_reflns_number_total 1094
_reflns_threshold_expression I>2\s(I)
_cod_data_source_file fn3120.cif
_cod_data_source_block II
_cod_original_sg_symbol_Hall '-p 2ac 2n'
_cod_database_code 2018753
_cod_database_fobs_code 2018753

loop_
_symmetry_equiv_pos_as_xyz
'x, y, z'
'-x+1/2, -y, z+1/2'
'-x, y+1/2, -z'
'x+1/2, -y+1/2, -z+1/2'
'-x, -y, -z'
'x-1/2, y, -z-1/2'
'x, -y-1/2, z'
'-x-1/2, y-1/2, z-1/2'

loop_
_atom_site_type_symbol
_atom_site_label
_atom_site_fract_x
_atom_site_fract_y
_atom_site_fract_z
_atom_site_U_iso_or_equiv
_atom_site_adp_type
_atom_site_calc_flag
_atom_site_refinement_flags
_atom_site_occupancy
_atom_site_symmetry_multiplicity
Nd Nd1 0.02129(8) 0.59950(4) 0.18745(8) 0.01011(19) Uani d . 1 1
Nd Nd2 0.32566(9) 0.12811(4) 0.17943(8) 0.0092(2) Uani d P 0.985(3) 1
Li Li2 0.32566(9) 0.12811(4) 0.17943(8) 0.0092(2) Uani d P 0.015(3) 1
Ge Ge1 0.15859(17) 0.03601(8) 0.46828(15) 0.0106(3) Uani d . 1 1
Ge Ge2 0.0155(2) 0.2500 0.0794(2) 0.0109(4) Uani d S 1 2
Ge Ge3 0.2731(2) 0.2500 0.8672(2) 0.0104(4) Uani d S 1 2
Li Li1 0.163(4) 0.2500 0.528(3) 0.008(6) Uiso d S 1 2

loop_
_atom_site_aniso_label
_atom_site_aniso_U_11
_atom_site_aniso_U_22
_atom_site_aniso_U_33
_atom_site_aniso_U_12
_atom_site_aniso_U_13
_atom_site_aniso_U_23
Nd1 0.0101(3) 0.0114(3) 0.0089(3) 0.0004(3) 0.0006(3) 0.0002(3)
Nd2 0.0095(3) 0.0096(3) 0.0085(3) 0.0002(2) 0.0002(3) -0.0001(3)
Li2 0.0095(3) 0.0096(3) 0.0085(3) 0.0002(2) 0.0002(3) -0.0001(3)
Ge1 0.0107(6) 0.0123(7) 0.0088(6) -0.0011(5) -0.0002(5) 0.0013(5)
Ge2 0.0116(9) 0.0116(10) 0.0095(9) 0.000 -0.0003(7) 0.000
Ge3 0.0124(10) 0.0105(10) 0.0082(9) 0.000 0.0002(7) 0.000

loop_
_atom_type_symbol
_atom_type_description
_atom_type_scat_dispersion_real
_atom_type_scat_dispersion_imag
_atom_type_scat_source
Li Li -0.0003 0.0001 'International Tables Vol C Tables 4.2.6.8 and 6.1.1.4'
Ge Ge 0.1547 1.8001 'International Tables Vol C Tables 4.2.6.8 and 6.1.1.4'
Nd Nd -0.1943 3.0179 'International Tables Vol C Tables 4.2.6.8 and 6.1.1.4'

loop_
_geom_angle_atom_site_label_1
_geom_angle_atom_site_label_2
_geom_angle_atom_site_label_3
_geom_angle_site_symmetry_1
_geom_angle_site_symmetry_3
_geom_angle
Ge3 Nd1 Ge1 2_564 8_665 96.59(4)
Ge3 Nd1 Ge2 2_564 5_565 79.65(4)
Ge1 Nd1 Ge2 8_665 5_565 84.80(4)
Ge3 Nd1 Ge3 2_564 5_566 82.61(3)
Ge1 Nd1 Ge3 8_665 5_566 131.95(4)
Ge2 Nd1 Ge3 5_565 5_566 47.59(4)
Ge3 Nd1 Ge1 2_564 3_556 91.64(4)
Ge1 Nd1 Ge1 8_665 3_556 135.15(5)
Ge2 Nd1 Ge1 5_565 3_556 140.01(4)
Ge3 Nd1 Ge1 5_566 3_556 92.78(4)
Ge3 Nd1 Ge1 2_564 7_565 89.60(4)
Ge1 Nd1 Ge1 8_665 7_565 87.30(2)
Ge2 Nd1 Ge1 5_565 7_565 165.82(4)
Ge3 Nd1 Ge1 5_566 7_565 140.52(4)
Ge1 Nd1 Ge1 3_556 7_565 48.63(4)
Ge3 Nd1 Li1 2_564 5_566 53.8(4)
Ge1 Nd1 Li1 8_665 5_566 150.2(4)
Ge2 Nd1 Li1 5_565 5_566 86.1(3)
Ge3 Nd1 Li1 5_566 5_566 49.8(4)
Ge1 Nd1 Li1 3_556 5_566 58.4(3)
Ge1 Nd1 Li1 7_565 5_566 95.0(3)
Ge3 Nd1 Li1 2_564 2_564 50.3(4)
Ge1 Nd1 Li1 8_665 2_564 59.2(3)
Ge2 Nd1 Li1 5_565 2_564 48.4(4)
Ge3 Nd1 Li1 5_566 2_564 86.5(3)
Ge1 Nd1 Li1 3_556 2_564 141.7(4)
Ge1 Nd1 Li1 7_565 2_564 117.4(4)
Li1 Nd1 Li1 5_566 2_564 94.1(4)
Ge3 Nd1 Nd1 2_564 6_556 110.73(4)
Ge1 Nd1 Nd1 8_665 6_556 152.30(3)
Ge2 Nd1 Nd1 5_565 6_556 95.34(4)
Ge3 Nd1 Nd1 5_566 6_556 51.34(3)
Ge1 Nd1 Nd1 3_556 6_556 51.31(3)
Ge1 Nd1 Nd1 7_565 6_556 97.12(3)
Li1 Nd1 Nd1 5_566 6_556 56.9(4)
Li1 Nd1 Nd1 2_564 6_556 137.6(3)
Ge3 Nd1 Nd1 2_564 6_656 53.46(3)
Ge1 Nd1 Nd1 8_665 6_656 53.75(3)
Ge2 Nd1 Nd1 5_565 6_656 105.12(4)
Ge3 Nd1 Nd1 5_566 6_656 134.11(3)
Ge1 Nd1 Nd1 3_556 6_656 100.25(4)
Ge1 Nd1 Nd1 7_565 6_656 60.79(3)
Li1 Nd1 Nd1 5_566 6_656 102.0(4)
Li1 Nd1 Nd1 2_564 6_656 56.7(4)
Nd1 Nd1 Nd1 6_556 6_656 149.80(4)
Ge3 Nd1 Nd2 2_564 4_455 135.28(4)
Ge1 Nd1 Nd2 8_665 4_455 99.38(3)
Ge2 Nd1 Nd2 5_565 4_455 143.08(4)
Ge3 Nd1 Nd2 5_566 4_455 114.74(3)
Ge1 Nd1 Nd2 3_556 4_455 49.01(2)
Ge1 Nd1 Nd2 7_565 4_455 50.09(3)
Li1 Nd1 Nd2 5_566 4_455 104.8(3)
Li1 Nd1 Nd2 2_564 4_455 157.6(3)
Nd1 Nd1 Nd2 6_556 4_455 64.511(14)
Nd1 Nd1 Nd2 6_656 4_455 106.748(17)
Ge3 Nd1 Nd2 2_564 3 125.92(3)
Ge1 Nd1 Nd2 8_665 3 96.54(3)
Ge2 Nd1 Nd2 5_565 3 49.81(3)
Ge3 Nd1 Nd2 5_566 3 50.96(3)
Ge1 Nd1 Nd2 3_556 3 113.70(3)
Ge1 Nd1 Nd2 7_565 3 143.22(3)
Li1 Nd1 Nd2 5_566 3 99.1(4)
Li1 Nd1 Nd2 2_564 3 95.3(4)
Nd1 Nd1 Nd2 6_556 3 64.02(2)
Nd1 Nd1 Nd2 6_656 3 145.83(3)
Nd2 Nd1 Nd2 4_455 3 93.346(18)
Ge1 Nd2 Ge1 . 2_554 93.54(3)
Ge1 Nd2 Ge2 . 6_656 89.25(4)
Ge1 Nd2 Ge2 2_554 6_656 147.84(4)
Ge1 Nd2 Ge2 . . 100.08(4)
Ge1 Nd2 Ge2 2_554 . 112.56(4)
Ge2 Nd2 Ge2 6_656 . 98.39(3)
Ge1 Nd2 Ge1 . 6_656 114.78(5)
Ge1 Nd2 Ge1 2_554 6_656 51.46(4)
Ge2 Nd2 Ge1 6_656 6_656 98.63(4)
Ge2 Nd2 Ge1 . 6_656 141.16(5)
Ge1 Nd2 Ge3 . 1_554 147.78(5)
Ge1 Nd2 Ge3 2_554 1_554 92.74(4)
Ge2 Nd2 Ge3 6_656 1_554 101.77(4)
Ge2 Nd2 Ge3 . 1_554 48.71(5)
Ge1 Nd2 Ge3 6_656 1_554 93.61(4)
Ge1 Nd2 Li1 . 6_656 155.3(4)
Ge1 Nd2 Li1 2_554 6_656 98.3(3)
Ge2 Nd2 Li1 6_656 6_656 69.3(4)
Ge2 Nd2 Li1 . 6_656 95.3(3)
Ge1 Nd2 Li1 6_656 6_656 59.3(2)
Ge3 Nd2 Li1 1_554 6_656 53.4(4)
Ge1 Nd2 Li1 . . 59.7(2)
Ge1 Nd2 Li1 2_554 . 152.0(3)
Ge2 Nd2 Li1 6_656 . 48.6(4)
Ge2 Nd2 Li1 . . 68.5(4)
Ge1 Nd2 Li1 6_656 . 144.2(4)
Ge3 Nd2 Li1 1_554 . 105.9(3)
Li1 Nd2 Li1 6_656 . 109.5(4)
Ge1 Nd2 Li2 . 7_565 118.10(3)
Ge1 Nd2 Li2 2_554 7_565 145.84(3)
Ge2 Nd2 Li2 6_656 7_565 52.20(2)
Ge2 Nd2 Li2 . 7_565 52.74(2)
Ge1 Nd2 Li2 6_656 7_565 117.08(3)
Ge3 Nd2 Li2 1_554 7_565 53.75(2)
Li1 Nd2 Li2 6_656 7_565 58.3(2)
Li1 Nd2 Li2 . 7_565 58.6(2)
Ge1 Nd2 Nd2 . 7_565 118.10(3)
Ge1 Nd2 Nd2 2_554 7_565 145.84(3)
Ge2 Nd2 Nd2 6_656 7_565 52.20(2)
Ge2 Nd2 Nd2 . 7_565 52.74(2)
Ge1 Nd2 Nd2 6_656 7_565 117.08(3)
Ge3 Nd2 Nd2 1_554 7_565 53.75(2)
Li1 Nd2 Nd2 6_656 7_565 58.3(2)
Li1 Nd2 Nd2 . 7_565 58.6(2)
Li2 Nd2 Nd2 7_565 7_565 0.00(3)
Ge1 Nd2 Nd2 . 6_556 51.30(3)
Ge1 Nd2 Nd2 2_554 6_556 101.55(3)
Ge2 Nd2 Nd2 6_656 6_556 105.06(4)
Ge2 Nd2 Nd2 . 6_556 49.98(3)
Ge1 Nd2 Nd2 6_656 6_556 151.67(3)
Ge3 Nd2 Nd2 1_554 6_556 96.49(4)
Li1 Nd2 Nd2 6_656 6_556 144.6(3)
Li1 Nd2 Nd2 . 6_556 56.5(4)
Li2 Nd2 Nd2 7_565 6_556 90.0
Nd2 Nd2 Nd2 7_565 6_556 90.0
Ge1 Nd2 Nd2 . 6_656 99.94(3)
Ge1 Nd2 Nd2 2_554 6_656 97.24(3)
Ge2 Nd2 Nd2 6_656 6_656 50.84(3)
Ge2 Nd2 Nd2 . 6_656 142.68(2)
Ge1 Nd2 Nd2 6_656 6_656 48.97(3)
Ge3 Nd2 Nd2 1_554 6_656 110.55(4)
Li1 Nd2 Nd2 6_656 6_656 57.2(4)
Li1 Nd2 Nd2 . 6_656 95.5(4)
Li2 Nd2 Nd2 7_565 6_656 90.0
Nd2 Nd2 Nd2 7_565 6_656 90.0
Nd2 Nd2 Nd2 6_556 6_656 146.14(4)
Ge1 Ge1 Nd2 5_556 . 135.66(7)
Ge1 Ge1 Li2 5_556 2 65.44(5)
Nd2 Ge1 Li2 . 2 144.00(5)
Ge1 Ge1 Nd2 5_556 2 65.44(5)
Nd2 Ge1 Nd2 . 2 144.00(5)
Li2 Ge1 Nd2 2 2 0.00(3)
Ge1 Ge1 Li2 5_556 6_556 63.10(5)
Nd2 Ge1 Li2 . 6_556 79.74(3)
Li2 Ge1 Li2 2 6_556 128.54(4)
Nd2 Ge1 Li2 2 6_556 128.54(4)
Ge1 Ge1 Nd2 5_556 6_556 63.10(5)
Nd2 Ge1 Nd2 . 6_556 79.74(3)
Li2 Ge1 Nd2 2 6_556 128.54(4)
Nd2 Ge1 Nd2 2 6_556 128.54(4)
Li2 Ge1 Nd2 6_556 6_556 0.00(3)
Ge1 Ge1 Nd1 5_556 8_656 134.49(7)
Nd2 Ge1 Nd1 . 8_656 88.48(4)
Li2 Ge1 Nd1 2 8_656 84.91(4)
Nd2 Ge1 Nd1 2 8_656 84.91(4)
Li2 Ge1 Nd1 6_556 8_656 133.60(5)
Nd2 Ge1 Nd1 6_556 8_656 133.60(5)
Ge1 Ge1 Nd1 5_556 3_546 65.78(5)
Nd2 Ge1 Nd1 . 3_546 134.33(5)
Li2 Ge1 Nd1 2 3_546 77.55(3)
Nd2 Ge1 Nd1 2 3_546 77.55(3)
Li2 Ge1 Nd1 6_556 3_546 81.88(4)
Nd2 Ge1 Nd1 6_556 3_546 81.88(4)
Nd1 Ge1 Nd1 8_656 3_546 74.94(3)
Ge1 Ge1 Nd1 5_556 7_565 65.59(5)
Nd2 Ge1 Nd1 . 7_565 83.73(4)
Li2 Ge1 Nd1 2 7_565 82.72(4)
Nd2 Ge1 Nd1 2 7_565 82.72(4)
Li2 Ge1 Nd1 6_556 7_565 76.63(3)
Nd2 Ge1 Nd1 6_556 7_565 76.63(3)
Nd1 Ge1 Nd1 8_656 7_565 146.74(4)
Nd1 Ge1 Nd1 3_546 7_565 131.37(4)
Ge3 Ge2 Li1 1_554 6_556 120.3(5)
Ge3 Ge2 Li2 1_554 6_556 140.54(3)
Li1 Ge2 Li2 6_556 6_556 75.9(4)
Ge3 Ge2 Nd2 1_554 6_556 140.54(3)
Li1 Ge2 Nd2 6_556 6_556 75.9(4)
Li2 Ge2 Nd2 6_556 6_556 0.00(3)
Ge3 Ge2 Li2 1_554 4_455 140.54(3)
Li1 Ge2 Li2 6_556 4_455 75.9(4)
Li2 Ge2 Li2 6_556 4_455 75.61(5)
Nd2 Ge2 Li2 6_556 4_455 75.61(5)
Ge3 Ge2 Nd2 1_554 4_455 140.54(3)
Li1 Ge2 Nd2 6_556 4_455 75.9(4)
Li2 Ge2 Nd2 6_556 4_455 75.61(5)
Nd2 Ge2 Nd2 6_556 4_455 75.61(5)
Li2 Ge2 Nd2 4_455 4_455 0.00(3)
Ge3 Ge2 Nd2 1_554 . 67.14(5)
Li1 Ge2 Nd2 6_556 . 142.73(3)
Li2 Ge2 Nd2 6_556 . 79.18(3)
Nd2 Ge2 Nd2 6_556 . 79.18(3)
Li2 Ge2 Nd2 4_455 . 123.67(6)
Nd2 Ge2 Nd2 4_455 . 123.67(6)
Ge3 Ge2 Nd2 1_554 7_565 67.14(5)
Li1 Ge2 Nd2 6_556 7_565 142.73(3)
Li2 Ge2 Nd2 6_556 7_565 123.67(6)
Nd2 Ge2 Nd2 6_556 7_565 123.67(6)
Li2 Ge2 Nd2 4_455 7_565 79.18(3)
Nd2 Ge2 Nd2 4_455 7_565 79.18(3)
Nd2 Ge2 Nd2 . 7_565 74.52(5)
Ge3 Ge2 Li2 1_554 7_565 67.14(5)
Li1 Ge2 Li2 6_556 7_565 142.73(3)
Li2 Ge2 Li2 6_556 7_565 123.67(6)
Nd2 Ge2 Li2 6_556 7_565 123.67(6)
Li2 Ge2 Li2 4_455 7_565 79.18(3)
Nd2 Ge2 Li2 4_455 7_565 79.18(3)
Nd2 Ge2 Li2 . 7_565 74.52(5)
Nd2 Ge2 Li2 7_565 7_565 0.000(19)
Ge3 Ge2 Nd1 1_554 3_545 67.28(4)
Li1 Ge2 Nd1 6_556 3_545 72.9(4)
Li2 Ge2 Nd1 6_556 3_545 86.94(3)
Nd2 Ge2 Nd1 6_556 3_545 86.94(3)
Li2 Ge2 Nd1 4_455 3_545 147.11(6)
Nd2 Ge2 Nd1 4_455 3_545 147.11(6)
Nd2 Ge2 Nd1 . 3_545 78.58(3)
Nd2 Ge2 Nd1 7_565 3_545 133.16(6)
Li2 Ge2 Nd1 7_565 3_545 133.16(6)
Ge3 Ge2 Nd1 1_554 5_565 67.28(4)
Li1 Ge2 Nd1 6_556 5_565 72.9(4)
Li2 Ge2 Nd1 6_556 5_565 147.11(6)
Nd2 Ge2 Nd1 6_556 5_565 147.11(6)
Li2 Ge2 Nd1 4_455 5_565 86.94(3)
Nd2 Ge2 Nd1 4_455 5_565 86.94(3)
Nd2 Ge2 Nd1 . 5_565 133.16(6)
Nd2 Ge2 Nd1 7_565 5_565 78.58(3)
Li2 Ge2 Nd1 7_565 5_565 78.58(3)
Nd1 Ge2 Nd1 3_545 5_565 93.52(5)
Ge2 Ge3 Li1 1_556 . 114.9(5)
Ge2 Ge3 Li1 1_556 6_657 122.2(5)
Li1 Ge3 Li1 . 6_657 123.0(7)
Ge2 Ge3 Nd1 1_556 8_656 132.47(3)
Li1 Ge3 Nd1 . 8_656 72.4(3)
Li1 Ge3 Nd1 6_657 8_656 70.0(3)
Ge2 Ge3 Nd1 1_556 2_565 132.47(3)
Li1 Ge3 Nd1 . 2_565 72.4(3)
Li1 Ge3 Nd1 6_657 2_565 70.0(3)
Nd1 Ge3 Nd1 8_656 2_565 95.01(5)
Ge2 Ge3 Li2 1_556 1_556 64.15(5)
Li1 Ge3 Li2 . 1_556 143.03(10)
Li1 Ge3 Li2 6_657 1_556 70.0(4)
Nd1 Ge3 Li2 8_656 1_556 82.65(3)
Nd1 Ge3 Li2 2_565 1_556 138.07(6)
Ge2 Ge3 Nd2 1_556 1_556 64.15(5)
Li1 Ge3 Nd2 . 1_556 143.03(10)
Li1 Ge3 Nd2 6_657 1_556 70.0(4)
Nd1 Ge3 Nd2 8_656 1_556 82.65(3)
Nd1 Ge3 Nd2 2_565 1_556 138.07(6)
Li2 Ge3 Nd2 1_556 1_556 0.00(3)
Ge2 Ge3 Li2 1_556 7_566 64.14(5)
Li1 Ge3 Li2 . 7_566 143.03(10)
Li1 Ge3 Li2 6_657 7_566 70.0(4)
Nd1 Ge3 Li2 8_656 7_566 138.07(6)
Nd1 Ge3 Li2 2_565 7_566 82.65(3)
Li2 Ge3 Li2 1_556 7_566 72.49(5)
Nd2 Ge3 Li2 1_556 7_566 72.49(5)
Ge2 Ge3 Nd2 1_556 7_566 64.14(5)
Li1 Ge3 Nd2 . 7_566 143.03(10)
Li1 Ge3 Nd2 6_657 7_566 70.0(4)
Nd1 Ge3 Nd2 8_656 7_566 138.07(6)
Nd1 Ge3 Nd2 2_565 7_566 82.65(3)
Li2 Ge3 Nd2 1_556 7_566 72.49(5)
Nd2 Ge3 Nd2 1_556 7_566 72.49(5)
Li2 Ge3 Nd2 7_566 7_566 0.00(3)
Ge2 Ge3 Nd1 1_556 3_546 65.13(4)
Li1 Ge3 Nd1 . 3_546 70.9(4)
Li1 Ge3 Nd1 6_657 3_546 134.03(5)
Nd1 Ge3 Nd1 8_656 3_546 75.20(2)
Nd1 Ge3 Nd1 2_565 3_546 143.24(6)
Li2 Ge3 Nd1 1_556 3_546 76.73(3)
Nd2 Ge3 Nd1 1_556 3_546 76.73(3)
Li2 Ge3 Nd1 7_566 3_546 128.16(6)
Nd2 Ge3 Nd1 7_566 3_546 128.16(6)
Ge2 Ge3 Nd1 1_556 5_566 65.13(4)
Li1 Ge3 Nd1 . 5_566 70.9(4)
Li1 Ge3 Nd1 6_657 5_566 134.02(5)
Nd1 Ge3 Nd1 8_656 5_566 143.24(6)
Nd1 Ge3 Nd1 2_565 5_566 75.20(2)
Li2 Ge3 Nd1 1_556 5_566 128.16(6)
Nd2 Ge3 Nd1 1_556 5_566 128.16(6)
Li2 Ge3 Nd1 7_566 5_566 76.73(3)
Nd2 Ge3 Nd1 7_566 5_566 76.73(3)
Nd1 Ge3 Nd1 3_546 5_566 91.54(5)
Ge2 Li1 Ge3 6_656 . 91.4(8)
Ge2 Li1 Ge3 6_656 6_557 178.1(10)
Ge3 Li1 Ge3 . 6_557 90.5(7)
Ge2 Li1 Nd1 6_656 3_546 124.9(6)
Ge3 Li1 Nd1 . 3_546 59.3(4)
Ge3 Li1 Nd1 6_557 3_546 56.2(4)
Ge2 Li1 Nd1 6_656 5_566 124.9(6)
Ge3 Li1 Nd1 . 5_566 59.3(4)
Ge3 Li1 Nd1 6_557 5_566 56.2(4)
Nd1 Li1 Nd1 3_546 5_566 81.4(6)
Ge2 Li1 Nd1 6_656 8_656 58.7(4)
Ge3 Li1 Nd1 . 8_656 57.3(4)
Ge3 Li1 Nd1 6_557 8_656 122.6(6)
Nd1 Li1 Nd1 3_546 8_656 66.3(3)
Nd1 Li1 Nd1 5_566 8_656 116.6(7)
Ge2 Li1 Nd1 6_656 2_565 58.7(4)
Ge3 Li1 Nd1 . 2_565 57.3(4)
Ge3 Li1 Nd1 6_557 2_565 122.6(6)
Nd1 Li1 Nd1 3_546 2_565 116.6(7)
Nd1 Li1 Nd1 5_566 2_565 66.3(3)
Nd1 Li1 Nd1 8_656 2_565 81.2(6)
Ge2 Li1 Li2 6_656 6_556 121.9(7)
Ge3 Li1 Li2 . 6_556 130.8(7)
Ge3 Li1 Li2 6_557 6_556 56.6(4)
Nd1 Li1 Li2 3_546 6_556 71.7(4)
Nd1 Li1 Li2 5_566 6_556 111.8(7)
Nd1 Li1 Li2 8_656 6_556 107.55(7)
Nd1 Li1 Li2 2_565 6_556 170.3(6)
Ge2 Li1 Nd2 6_656 6_556 121.9(7)
Ge3 Li1 Nd2 . 6_556 130.8(7)
Ge3 Li1 Nd2 6_557 6_556 56.6(4)
Nd1 Li1 Nd2 3_546 6_556 71.7(4)
Nd1 Li1 Nd2 5_566 6_556 111.8(7)
Nd1 Li1 Nd2 8_656 6_556 107.55(7)
Nd1 Li1 Nd2 2_565 6_556 170.3(6)
Li2 Li1 Nd2 6_556 6_556 0.00(3)
Ge2 Li1 Li2 6_656 4_455 121.9(7)
Ge3 Li1 Li2 . 4_455 130.8(7)
Ge3 Li1 Li2 6_557 4_455 56.6(4)
Nd1 Li1 Li2 3_546 4_455 111.8(7)
Nd1 Li1 Li2 5_566 4_455 71.7(4)
Nd1 Li1 Li2 8_656 4_455 170.3(6)
Nd1 Li1 Li2 2_565 4_455 107.55(7)
Li2 Li1 Li2 6_556 4_455 63.4(4)
Nd2 Li1 Li2 6_556 4_455 63.4(4)
Ge2 Li1 Nd2 6_656 4_455 121.9(7)
Ge3 Li1 Nd2 . 4_455 130.8(7)
Ge3 Li1 Nd2 6_557 4_455 56.6(4)
Nd1 Li1 Nd2 3_546 4_455 111.8(7)
Nd1 Li1 Nd2 5_566 4_455 71.7(4)
Nd1 Li1 Nd2 8_656 4_455 170.3(6)
Nd1 Li1 Nd2 2_565 4_455 107.55(7)
Li2 Li1 Nd2 6_556 4_455 63.4(4)
Nd2 Li1 Nd2 6_556 4_455 63.4(4)
Li2 Li1 Nd2 4_455 4_455 0.00(2)

loop_
_geom_bond_atom_site_label_1
_geom_bond_atom_site_label_2
_geom_bond_site_symmetry_2
_geom_bond_distance
Nd1 Ge3 2_564 3.0806(14)
Nd1 Ge1 8_665 3.0831(14)
Nd1 Ge2 5_565 3.1179(14)
Nd1 Ge3 5_566 3.1699(14)
Nd1 Ge1 3_556 3.1853(14)
Nd1 Ge1 7_565 3.1903(14)
Nd1 Li1 5_566 3.48(2)
Nd1 Li1 2_564 3.49(2)
Nd1 Nd1 6_556 3.8141(7)
Nd1 Nd1 6_656 3.8141(7)
Nd1 Nd2 4_455 3.8721(10)
Nd1 Nd2 3 3.8990(10)
Nd2 Ge1 . 2.9507(14)
Nd2 Ge1 2_554 2.9932(14)
Nd2 Ge2 6_656 3.0013(16)
Nd2 Ge2 . 3.0386(16)
Nd2 Ge1 6_656 3.0529(14)
Nd2 Ge3 1_554 3.1115(15)
Nd2 Li1 6_656 3.50(2)
Nd2 Li1 . 3.53(2)
Nd2 Li2 7_565 3.6793(14)
Nd2 Nd2 7_565 3.6793(14)
Nd2 Nd2 6_556 3.8492(7)
Nd2 Nd2 6_656 3.8493(7)
Ge1 Ge1 5_556 2.625(3)
Ge1 Li2 2 2.9933(14)
Ge1 Nd2 2 2.9933(14)
Ge1 Li2 6_556 3.0528(14)
Ge1 Nd2 6_556 3.0528(14)
Ge1 Nd1 8_656 3.0831(14)
Ge1 Nd1 3_546 3.1854(14)
Ge1 Nd1 7_565 3.1903(14)
Ge2 Ge3 1_554 2.537(2)
Ge2 Li1 6_556 2.73(3)
Ge2 Li2 6_556 3.0013(15)
Ge2 Nd2 6_556 3.0013(15)
Ge2 Li2 4_455 3.0013(15)
Ge2 Nd2 4_455 3.0013(15)
Ge2 Nd2 7_565 3.0387(16)
Ge2 Li2 7_565 3.0387(16)
Ge2 Nd1 3_545 3.1179(14)
Ge2 Nd1 5_565 3.1179(14)
Ge3 Ge2 1_556 2.537(2)
Ge3 Li1 . 2.82(3)
Ge3 Li1 6_657 2.99(3)
Ge3 Nd1 8_656 3.0805(14)
Ge3 Nd1 2_565 3.0805(14)
Ge3 Li2 1_556 3.1115(15)
Ge3 Nd2 1_556 3.1115(15)
Ge3 Li2 7_566 3.1115(15)
Ge3 Nd2 7_566 3.1115(15)
Ge3 Nd1 3_546 3.1698(14)
Ge3 Nd1 5_566 3.1698(14)
Li1 Ge2 6_656 2.73(3)
Li1 Ge3 6_557 2.99(3)
Li1 Nd1 3_546 3.48(2)
Li1 Nd1 5_566 3.48(2)
Li1 Nd1 8_656 3.49(2)
Li1 Nd1 2_565 3.49(2)
Li1 Li2 6_556 3.50(2)
Li1 Nd2 6_556 3.50(2)
Li1 Li2 4_455 3.50(2)
Li1 Nd2 4_455 3.50(2)
